data_7045962
loop_
_publ_author_name
'Gavrikov, Andrey V.'
'Efimov, Nikolay N.'
'Ilyukhin, Andrey B.'
'Dobrokhotova, Zhanna V.'
'Novotortsev, Vladimir M.'

_publ_section_title
;
 Yb<sup>3+</sup> can be much better than Dy<sup>3+</sup>: SMM properties
 and controllable self-assembly of novel lanthanide
 3,5-dinitrobenzoate-acetylacetonate complexes.
;
_journal_issue 17
_journal_name_full 'Dalton transactions (Cambridge, England : 2003)'
_journal_page_first 6199
_journal_page_last 6209
_journal_paper_doi 10.1039/c8dt00624e
_journal_volume 47
_journal_year 2018
_chemical_formula_moiety 'C38 H50 Er2 N4 O24'
_chemical_formula_sum 'C38 H50 Er2 N4 O24'
_chemical_formula_weight 1281.34
_space_group_IT_number 2
_space_group_name_Hall '-P 1'
_space_group_name_H-M_alt 'P -1'
_symmetry_cell_setting triclinic
_symmetry_Int_Tables_number 2
_symmetry_space_group_name_Hall '-P 1'
_symmetry_space_group_name_H-M 'P -1'
_atom_sites_solution_hydrogens mixed
_audit_conform_dict_location ftp://ftp.iucr.org/pub/cif_core.dic
_audit_conform_dict_name cif_core.dic
_audit_conform_dict_version 2.4.3
_audit_creation_date 2017-05-20T08:08:25-00:00
_audit_creation_method 'WinGX routine CIF_UPDATE'
_audit_update_record
;
2017-06-08 deposited with the CCDC.
2018-04-02 downloaded from the CCDC.
;
_cell_angle_alpha 69.4010(10)
_cell_angle_beta 89.6460(10)
_cell_angle_gamma 74.2250(10)
_cell_formula_units_Z 1
_cell_length_a 8.1860(3)
_cell_length_b 12.0866(5)
_cell_length_c 13.1847(5)
_cell_measurement_reflns_used 5099
_cell_measurement_temperature 120(2)
_cell_measurement_theta_max 27.49
_cell_measurement_theta_min 2.6
_cell_volume 1169.30(8)
_computing_cell_refinement 'Bruker SAINT'
_computing_data_collection 'Bruker APEX2'
_computing_data_reduction 'Bruker SAINT'
_computing_molecular_graphics 'Bruker SHELXTL'
_computing_publication_material 'Bruker SHELXTL'
_computing_structure_refinement 'SHELXL-2016/6 (Sheldrick, 2016)'
_computing_structure_solution 'SHELXS-2016 (Sheldrick, 2015)'
_diffrn_ambient_temperature 120(2)
_diffrn_measured_fraction_theta_full 0.999
_diffrn_measured_fraction_theta_max 0.991
_diffrn_measurement_device_type 'Bruker APEX-II CCD'
_diffrn_measurement_method '\f and \w scans'
_diffrn_radiation_monochromator graphite
_diffrn_radiation_type MoK\a
_diffrn_radiation_wavelength 0.71073
_diffrn_reflns_av_R_equivalents 0.0396
_diffrn_reflns_av_unetI/netI 0.0579
_diffrn_reflns_Laue_measured_fraction_full 0.999
_diffrn_reflns_Laue_measured_fraction_max 0.991
_diffrn_reflns_limit_h_max 11
_diffrn_reflns_limit_h_min -11
_diffrn_reflns_limit_k_max 16
_diffrn_reflns_limit_k_min -17
_diffrn_reflns_limit_l_max 18
_diffrn_reflns_limit_l_min -18
_diffrn_reflns_number 16381
_diffrn_reflns_point_group_measured_fraction_full 0.999
_diffrn_reflns_point_group_measured_fraction_max 0.991
_diffrn_reflns_theta_full 25.242
_diffrn_reflns_theta_max 30.113
_diffrn_reflns_theta_min 2.598
_diffrn_standards_number 0
_exptl_absorpt_coefficient_mu 3.654
_exptl_absorpt_correction_T_max 0.746
_exptl_absorpt_correction_T_min 0.573
_exptl_absorpt_correction_type multi-scan
_exptl_absorpt_process_details 'SADABS (Sheldrick, 2003)'
_exptl_crystal_colour yellow
_exptl_crystal_density_diffrn 1.82
_exptl_crystal_description plate
_exptl_crystal_F_000 634
_exptl_crystal_preparation ', Magnetic properties'
_exptl_crystal_size_max 0.2
_exptl_crystal_size_mid 0.12
_exptl_crystal_size_min 0.04
_refine_diff_density_max 1.218
_refine_diff_density_min -1.006
_refine_diff_density_rms 0.14
_refine_ls_extinction_method none
_refine_ls_goodness_of_fit_ref 0.964
_refine_ls_hydrogen_treatment constr
_refine_ls_matrix_type full
_refine_ls_number_parameters 346
_refine_ls_number_reflns 6832
_refine_ls_number_restraints 33
_refine_ls_restrained_S_all 1.032
_refine_ls_R_factor_all 0.046
_refine_ls_R_factor_gt 0.0316
_refine_ls_shift/su_max 0.001
_refine_ls_shift/su_mean 0
_refine_ls_structure_factor_coef Fsqd
_refine_ls_weighting_details 'w=1/[\s^2^(Fo^2^)+(0.0300P)^2^] where P=(Fo^2^+2Fc^2^)/3'
_refine_ls_weighting_scheme calc
_refine_ls_wR_factor_gt 0.0614
_refine_ls_wR_factor_ref 0.0656
_reflns_Friedel_coverage 0
_reflns_number_gt 5733
_reflns_number_total 6832
_reflns_threshold_expression 'I > 2\s(I)'
_cod_data_source_file c8dt00624e2.cif
_cod_data_source_block 6
_cod_depositor_comments 'Adding full bibliography for 7045960--7045964.cif.'
_cod_database_code 7045962

loop_
_symmetry_equiv_pos_as_xyz
'x, y, z'
'-x, -y, -z'

loop_
_atom_site_label
_atom_site_type_symbol
_atom_site_fract_x
_atom_site_fract_y
_atom_site_fract_z
_atom_site_U_iso_or_equiv
_atom_site_adp_type
_atom_site_occupancy
_atom_site_site_symmetry_order
_atom_site_calc_flag
_atom_site_refinement_flags_posn
_atom_site_refinement_flags_adp
_atom_site_refinement_flags_occupancy
_atom_site_disorder_assembly
_atom_site_disorder_group
Er1 Er 0.27406(2) -0.12977(2) 0.45478(2) 0.01723(5) Uani 1 1 d . . . . .
O1 O 0.0820(3) 0.0532(2) 0.34326(19) 0.0285(5) Uani 1 1 d . . . . .
O2 O -0.1687(3) 0.1560(2) 0.37792(18) 0.0261(5) Uani 1 1 d . . . . .
O3 O 0.186(3) 0.1543(19) -0.047(2) 0.046(4) Uani 0.58 1 d . U P A 1
O4 O 0.119(4) 0.350(3) -0.141(2) 0.061(7) Uani 0.58 1 d . U P A 1
O32 O 0.204(5) 0.181(3) -0.042(3) 0.050(6) Uani 0.42 1 d . U P A 2
O42 O 0.123(4) 0.374(3) -0.141(2) 0.035(4) Uani 0.42 1 d . U P A 2
O5 O -0.4723(4) 0.5566(3) 0.0985(2) 0.0449(7) Uani 1 1 d . . . . .
O6 O -0.3483(4) 0.6308(3) -0.0447(2) 0.0513(8) Uani 1 1 d . . . . .
O7 O 0.5354(3) -0.2092(2) 0.56193(18) 0.0218(5) Uani 1 1 d . . . . .
O8 O 0.3296(3) -0.3387(2) 0.5242(2) 0.0261(5) Uani 1 1 d . . . . .
O9 O 0.4577(3) -0.0331(2) 0.34270(18) 0.0237(5) Uani 1 1 d . . . . .
O10 O 0.2750(3) -0.1761(2) 0.30227(19) 0.0280(5) Uani 1 1 d . . . . .
N1 N 0.1152(5) 0.2720(4) -0.0606(3) 0.0416(9) Uani 1 1 d . . . . .
N2 N -0.3599(4) 0.5474(3) 0.0395(3) 0.0344(7) Uani 1 1 d . . . . .
C1 C -0.0546(4) 0.1379(3) 0.3176(2) 0.0184(6) Uani 1 1 d . . . . .
C2 C -0.0825(4) 0.2311(3) 0.2015(2) 0.0181(6) Uani 1 1 d . . . . .
C3 C 0.0241(4) 0.2070(3) 0.1252(3) 0.0230(7) Uani 1 1 d . . . . .
H3A H 0.11149 0.131015 0.143369 0.028 Uiso 1 1 calc R U . . .
C4 C 0.0006(4) 0.2959(4) 0.0220(3) 0.0273(8) Uani 1 1 d . . . . .
C5 C -0.1206(4) 0.4083(3) -0.0083(3) 0.0273(8) Uani 1 1 d . . . . .
H5A H -0.131373 0.469513 -0.078906 0.033 Uiso 1 1 calc R U . . .
C6 C -0.2259(4) 0.4274(3) 0.0695(3) 0.0247(7) Uani 1 1 d . . . . .
C7 C -0.2116(4) 0.3413(3) 0.1739(3) 0.0202(6) Uani 1 1 d . . . . .
H7A H -0.287881 0.357296 0.224972 0.024 Uiso 1 1 calc R U . . .
C8 C 0.7803(5) -0.3209(4) 0.6880(3) 0.0343(9) Uani 1 1 d . . . . .
H8A H 0.750535 -0.272368 0.734905 0.052 Uiso 1 1 calc R U . . .
H8B H 0.854601 -0.286592 0.634865 0.052 Uiso 1 1 calc R U . . .
H8C H 0.83998 -0.406733 0.732683 0.052 Uiso 1 1 calc R U . . .
C9 C 0.6199(4) -0.3161(3) 0.6290(3) 0.0238(7) Uani 1 1 d . . . . .
C10 C 0.5725(4) -0.4226(3) 0.6510(3) 0.0264(7) Uani 1 1 d . . . . .
H10A H 0.642152 -0.496244 0.704457 0.032 Uiso 1 1 calc R U . . .
C11 C 0.4273(4) -0.4293(3) 0.5992(3) 0.0232(7) Uani 1 1 d . . . . .
C12 C 0.3851(5) -0.5495(3) 0.6327(3) 0.0308(8) Uani 1 1 d . . . . .
H12A H 0.318389 -0.551204 0.572118 0.046 Uiso 1 1 calc R U . . .
H12B H 0.318478 -0.558178 0.695598 0.046 Uiso 1 1 calc R U . . .
H12C H 0.490871 -0.61766 0.652319 0.046 Uiso 1 1 calc R U . . .
C13 C 0.5946(5) 0.0747(4) 0.1982(3) 0.0436(11) Uani 1 1 d . . . . .
H13A H 0.576089 0.108555 0.118483 0.065 Uiso 1 1 calc R U . . .
H13B H 0.714806 0.027754 0.221139 0.065 Uiso 1 1 calc R U . . .
H13C H 0.564964 0.142318 0.225792 0.065 Uiso 1 1 calc R U . . .
C14 C 0.4845(4) -0.0089(3) 0.2428(3) 0.0281(8) Uani 1 1 d . . . . .
C15 C 0.4161(5) -0.0542(4) 0.1742(3) 0.0336(9) Uani 1 1 d . . . . .
H15A H 0.438046 -0.027202 0.099902 0.04 Uiso 1 1 calc R U . . .
C16 C 0.3183(4) -0.1360(3) 0.2071(3) 0.0278(8) Uani 1 1 d . . . . .
C17 C 0.2551(6) -0.1792(4) 0.1249(3) 0.0421(10) Uani 1 1 d . . . . .
H17A H 0.204256 -0.245597 0.162164 0.063 Uiso 1 1 calc R U . . .
H17B H 0.350801 -0.2099 0.087556 0.063 Uiso 1 1 calc R U . . .
H17C H 0.16905 -0.110168 0.071575 0.063 Uiso 1 1 calc R U . . .
O11 O 0.3040(3) 0.0320(2) 0.51458(17) 0.0190(5) Uani 1 1 d . . . . .
H1 H 0.324878 0.096308 0.482023 0.023 Uiso 1 1 d R U . . .
H2 H 0.373788 0.015808 0.562523 0.023 Uiso 1 1 d R U . . .
O12 O 0.0009(3) -0.1719(2) 0.4417(2) 0.0277(5) Uani 1 1 d D . . . .
H3 H -0.087394 -0.118322 0.451942 0.033 Uiso 1 1 d R U . B .
C18 C -0.0710(8) -0.2171(6) 0.3666(6) 0.0252(14) Uani 0.52 1 d D . P B 1
H18A H -0.050917 -0.172726 0.290944 0.03 Uiso 0.52 1 calc R U P B 1
H18B H -0.195616 -0.20112 0.370476 0.03 Uiso 0.52 1 calc R U P B 1
C19 C 0.0127(11) -0.3544(7) 0.3979(7) 0.0335(18) Uani 0.52 1 d D . P B 1
H19A H -0.036641 -0.384386 0.34882 0.05 Uiso 0.52 1 calc R U P B 1
H19B H -0.006835 -0.397909 0.472981 0.05 Uiso 0.52 1 calc R U P B 1
H19C H 0.135554 -0.369589 0.391964 0.05 Uiso 0.52 1 calc R U P B 1
C182 C -0.014(3) -0.2868(17) 0.4157(18) 0.044(6) Uiso 0.24 1 d D . P B 2
H18C H 0.09699 -0.332213 0.399277 0.053 Uiso 0.24 1 calc R U P B 2
H18D H -0.056045 -0.344114 0.476639 0.053 Uiso 0.24 1 calc R U P B 2
C192 C -0.141(2) -0.2258(17) 0.3174(14) 0.042(4) Uiso 0.24 1 d D . P B 2
H19D H -0.161912 -0.288583 0.292516 0.063 Uiso 0.24 1 calc R U P B 2
H19E H -0.248025 -0.180225 0.335956 0.063 Uiso 0.24 1 calc R U P B 2
H19F H -0.096414 -0.168435 0.259314 0.063 Uiso 0.24 1 calc R U P B 2
C183 C -0.046(2) -0.2709(15) 0.4375(14) 0.031(4) Uiso 0.24 1 d D . P B 3
H18E H -0.171554 -0.25083 0.439151 0.037 Uiso 0.24 1 calc R U P B 3
H18F H 0.00447 -0.341361 0.505707 0.037 Uiso 0.24 1 calc R U P B 3
C193 C -0.005(4) -0.316(2) 0.3459(18) 0.061(8) Uiso 0.24 1 d D . P B 3
H19G H -0.047965 -0.38676 0.356559 0.092 Uiso 0.24 1 calc R U P B 3
H19H H -0.057806 -0.24959 0.276931 0.092 Uiso 0.24 1 calc R U P B 3
H19I H 0.119423 -0.340742 0.343943 0.092 Uiso 0.24 1 calc R U P B 3

loop_
_atom_site_aniso_label
_atom_site_aniso_U_11
_atom_site_aniso_U_22
_atom_site_aniso_U_33
_atom_site_aniso_U_23
_atom_site_aniso_U_13
_atom_site_aniso_U_12
Er1 0.01430(7) 0.01709(7) 0.01666(7) -0.00257(5) 0.00330(5) -0.00354(5)
O1 0.0245(13) 0.0244(13) 0.0254(13) 0.0007(10) -0.0032(10) -0.0021(10)
O2 0.0289(13) 0.0286(13) 0.0186(12) -0.0036(10) 0.0080(10) -0.0118(10)
O3 0.048(4) 0.052(10) 0.037(4) -0.026(6) 0.013(3) -0.003(6)
O4 0.079(8) 0.072(12) 0.034(6) -0.009(6) 0.037(5) -0.039(7)
O32 0.074(14) 0.032(9) 0.027(7) -0.011(6) 0.021(8) 0.010(7)
O42 0.049(7) 0.049(9) 0.013(6) -0.011(5) 0.012(5) -0.024(6)
O5 0.0370(16) 0.0328(16) 0.0457(18) -0.0071(13) 0.0049(14) 0.0106(12)
O6 0.062(2) 0.0282(16) 0.0376(17) 0.0091(13) -0.0067(15) 0.0001(14)
O7 0.0176(11) 0.0194(11) 0.0230(12) -0.0023(9) 0.0012(9) -0.0040(9)
O8 0.0243(12) 0.0193(12) 0.0310(13) -0.0056(10) 0.0022(10) -0.0054(10)
O9 0.0199(12) 0.0305(13) 0.0181(11) -0.0050(10) 0.0044(9) -0.0084(10)
O10 0.0288(13) 0.0304(14) 0.0241(12) -0.0110(11) 0.0043(10) -0.0061(11)
N1 0.036(2) 0.065(3) 0.0201(16) -0.0136(17) 0.0116(14) -0.0116(19)
N2 0.0369(19) 0.0257(17) 0.0302(17) -0.0027(14) -0.0064(14) -0.0019(14)
C1 0.0205(16) 0.0186(15) 0.0150(14) -0.0018(12) 0.0009(12) -0.0095(12)
C2 0.0162(15) 0.0224(16) 0.0153(14) -0.0039(12) 0.0018(11) -0.0087(12)
C3 0.0187(16) 0.0272(18) 0.0201(16) -0.0065(14) 0.0018(12) -0.0049(13)
C4 0.0261(18) 0.040(2) 0.0179(16) -0.0104(15) 0.0073(14) -0.0133(15)
C5 0.0295(19) 0.0280(18) 0.0156(15) 0.0023(13) 0.0008(13) -0.0083(15)
C6 0.0249(17) 0.0197(16) 0.0222(17) -0.0012(13) -0.0038(13) -0.0033(13)
C7 0.0198(16) 0.0216(16) 0.0180(15) -0.0054(13) 0.0025(12) -0.0063(13)
C8 0.028(2) 0.028(2) 0.034(2) 0.0033(16) -0.0095(16) -0.0077(16)
C9 0.0216(16) 0.0230(17) 0.0204(16) -0.0020(13) 0.0036(13) -0.0042(13)
C10 0.0261(18) 0.0190(17) 0.0245(17) -0.0013(14) 0.0019(14) -0.0003(13)
C11 0.0252(17) 0.0159(15) 0.0251(17) -0.0053(13) 0.0107(14) -0.0035(13)
C12 0.036(2) 0.0174(17) 0.037(2) -0.0078(15) 0.0078(16) -0.0078(15)
C13 0.044(2) 0.061(3) 0.026(2) -0.006(2) 0.0116(18) -0.030(2)
C14 0.0215(17) 0.034(2) 0.0233(17) -0.0045(15) 0.0060(14) -0.0071(15)
C15 0.030(2) 0.048(2) 0.0186(17) -0.0099(17) 0.0061(15) -0.0083(17)
C16 0.0236(18) 0.0284(19) 0.0255(18) -0.0118(15) -0.0001(14) 0.0045(14)
C17 0.054(3) 0.048(3) 0.027(2) -0.0199(19) 0.0030(19) -0.011(2)
O11 0.0161(11) 0.0179(11) 0.0191(11) -0.0022(9) 0.0024(9) -0.0046(9)
O12 0.0165(12) 0.0319(14) 0.0418(15) -0.0218(12) 0.0081(10) -0.0069(10)
C18 0.018(3) 0.031(4) 0.031(4) -0.018(3) 0.003(3) -0.006(3)
C19 0.043(5) 0.025(4) 0.042(5) -0.024(4) 0.002(4) -0.010(3)

loop_
_atom_type_symbol
_atom_type_description
_atom_type_scat_dispersion_real
_atom_type_scat_dispersion_imag
_atom_type_scat_source
C C 0.0033 0.0016 'International Tables Vol C Tables 4.2.6.8 and 6.1.1.4'
H H 0 0 'International Tables Vol C Tables 4.2.6.8 and 6.1.1.4'
N N 0.0061 0.0033 'International Tables Vol C Tables 4.2.6.8 and 6.1.1.4'
O O 0.0106 0.006 'International Tables Vol C Tables 4.2.6.8 and 6.1.1.4'
Er Er -0.2586 4.9576 'International Tables Vol C Tables 4.2.6.8 and 6.1.1.4'

loop_
_geom_angle_atom_site_label_1
_geom_angle_atom_site_label_2
_geom_angle_atom_site_label_3
_geom_angle
_geom_angle_site_symmetry_1
_geom_angle_site_symmetry_3
O10 Er1 O8 77.66(9) . .
O10 Er1 O2 145.73(9) . 2_556
O8 Er1 O2 79.92(9) . 2_556
O10 Er1 O1 82.41(9) . .
O8 Er1 O1 144.38(9) . .
O2 Er1 O1 101.89(9) 2_556 .
O10 Er1 O7 114.99(8) . .
O8 Er1 O7 73.00(8) . .
O2 Er1 O7 82.18(8) 2_556 .
O1 Er1 O7 142.61(8) . .
O10 Er1 O9 73.11(8) . .
O8 Er1 O9 121.75(8) . .
O2 Er1 O9 141.16(8) 2_556 .
O1 Er1 O9 78.95(8) . .
O7 Er1 O9 75.58(8) . .
O10 Er1 O11 140.80(8) . .
O8 Er1 O11 138.12(8) . .
O2 Er1 O11 70.60(8) 2_556 .
O1 Er1 O11 72.53(8) . .
O7 Er1 O11 74.06(7) . .
O9 Er1 O11 72.85(8) . .
O10 Er1 O12 75.62(8) . .
O8 Er1 O12 73.72(8) . .
O2 Er1 O12 73.39(8) 2_556 .
O1 Er1 O12 72.88(9) . .
O7 Er1 O12 141.47(8) . .
O9 Er1 O12 140.10(8) . .
O11 Er1 O12 122.46(7) . .
O10 Er1 Er1 120.46(6) . 2_556
O8 Er1 Er1 117.97(6) . 2_556
O2 Er1 Er1 51.43(6) 2_556 2_556
O1 Er1 Er1 50.68(6) . 2_556
O7 Er1 Er1 124.55(6) . 2_556
O9 Er1 Er1 120.27(6) . 2_556
O11 Er1 Er1 63.85(5) . 2_556
O12 Er1 Er1 58.63(5) . 2_556
C1 O1 Er1 155.6(2) . .
C1 O2 Er1 153.7(2) . 2_556
C9 O7 Er1 134.8(2) . .
C11 O8 Er1 137.8(2) . .
C14 O9 Er1 134.4(2) . .
C16 O10 Er1 137.2(2) . .
O4 N1 O3 121.3(19) . .
O32 N1 O42 125(2) . .
O32 N1 C4 119.7(18) . .
O4 N1 C4 121.1(15) . .
O3 N1 C4 116.3(12) . .
O42 N1 C4 113.6(16) . .
O5 N2 O6 124.7(3) . .
O5 N2 C6 118.1(3) . .
O6 N2 C6 117.2(3) . .
O1 C1 O2 126.7(3) . .
O1 C1 C2 116.5(3) . .
O2 C1 C2 116.7(3) . .
C3 C2 C7 120.4(3) . .
C3 C2 C1 119.9(3) . .
C7 C2 C1 119.6(3) . .
C4 C3 C2 118.5(3) . .
C4 C3 H3A 120.7 . .
C2 C3 H3A 120.7 . .
C5 C4 C3 123.4(3) . .
C5 C4 N1 117.5(3) . .
C3 C4 N1 119.1(3) . .
C4 C5 C6 116.2(3) . .
C4 C5 H5A 121.9 . .
C6 C5 H5A 121.9 . .
C5 C6 C7 123.5(3) . .
C5 C6 N2 117.8(3) . .
C7 C6 N2 118.8(3) . .
C6 C7 C2 118.0(3) . .
C6 C7 H7A 121 . .
C2 C7 H7A 121 . .
C9 C8 H8A 109.5 . .
C9 C8 H8B 109.5 . .
H8A C8 H8B 109.5 . .
C9 C8 H8C 109.5 . .
H8A C8 H8C 109.5 . .
H8B C8 H8C 109.5 . .
O7 C9 C10 124.9(3) . .
O7 C9 C8 115.6(3) . .
C10 C9 C8 119.4(3) . .
C9 C10 C11 124.2(3) . .
C9 C10 H10A 117.9 . .
C11 C10 H10A 117.9 . .
O8 C11 C10 123.4(3) . .
O8 C11 C12 117.2(3) . .
C10 C11 C12 119.5(3) . .
C11 C12 H12A 109.5 . .
C11 C12 H12B 109.5 . .
H12A C12 H12B 109.5 . .
C11 C12 H12C 109.5 . .
H12A C12 H12C 109.5 . .
H12B C12 H12C 109.5 . .
C14 C13 H13A 109.5 . .
C14 C13 H13B 109.5 . .
H13A C13 H13B 109.5 . .
C14 C13 H13C 109.5 . .
H13A C13 H13C 109.5 . .
H13B C13 H13C 109.5 . .
O9 C14 C15 123.9(3) . .
O9 C14 C13 116.8(3) . .
C15 C14 C13 119.3(3) . .
C16 C15 C14 124.5(3) . .
C16 C15 H15A 117.7 . .
C14 C15 H15A 117.7 . .
O10 C16 C15 124.3(3) . .
O10 C16 C17 116.6(4) . .
C15 C16 C17 119.0(3) . .
C16 C17 H17A 109.5 . .
C16 C17 H17B 109.5 . .
H17A C17 H17B 109.5 . .
C16 C17 H17C 109.5 . .
H17A C17 H17C 109.5 . .
H17B C17 H17C 109.5 . .
Er1 O11 H1 131.1 . .
Er1 O11 H2 119.2 . .
H1 O11 H2 91.1 . .
C183 O12 Er1 134.4(8) . .
C18 O12 Er1 131.7(3) . .
C182 O12 Er1 122.1(9) . .
C183 O12 H3 109.7 . .
C18 O12 H3 103.7 . .
C182 O12 H3 122.9 . .
Er1 O12 H3 115 . .
O12 C18 C19 109.6(6) . .
O12 C18 H18A 109.7 . .
C19 C18 H18A 109.7 . .
O12 C18 H18B 109.7 . .
C19 C18 H18B 109.7 . .
H18A C18 H18B 108.2 . .
C18 C19 H19A 109.5 . .
C18 C19 H19B 109.5 . .
H19A C19 H19B 109.5 . .
C18 C19 H19C 109.5 . .
H19A C19 H19C 109.5 . .
H19B C19 H19C 109.5 . .
C192 C182 O12 101.2(14) . .
C192 C182 H18C 111.5 . .
O12 C182 H18C 111.5 . .
C192 C182 H18D 111.5 . .
O12 C182 H18D 111.5 . .
H18C C182 H18D 109.3 . .
C182 C192 H19D 109.5 . .
C182 C192 H19E 109.5 . .
H19D C192 H19E 109.5 . .
C182 C192 H19F 109.5 . .
H19D C192 H19F 109.5 . .
H19E C192 H19F 109.5 . .
O12 C183 C193 121.0(15) . .
O12 C183 H18E 107.1 . .
C193 C183 H18E 107.1 . .
O12 C183 H18F 107.1 . .
C193 C183 H18F 107.1 . .
H18E C183 H18F 106.8 . .
C183 C193 H19G 109.5 . .
C183 C193 H19H 109.5 . .
H19G C193 H19H 109.5 . .
C183 C193 H19I 109.5 . .
H19G C193 H19I 109.5 . .
H19H C193 H19I 109.5 . .

loop_
_geom_bond_atom_site_label_1
_geom_bond_atom_site_label_2
_geom_bond_distance
_geom_bond_site_symmetry_2
Er1 O10 2.269(2) .
Er1 O8 2.275(2) .
Er1 O2 2.312(2) 2_556
Er1 O1 2.318(2) .
Er1 O7 2.337(2) .
Er1 O9 2.350(2) .
Er1 O11 2.419(2) .
Er1 O12 2.444(2) .
Er1 Er1 5.1291(3) 2_556
O1 C1 1.246(4) .
O2 C1 1.247(4) .
O3 N1 1.33(2) .
O4 N1 1.15(3) .
O32 N1 1.08(3) .
O42 N1 1.33(3) .
O5 N2 1.209(4) .
O6 N2 1.233(4) .
O7 C9 1.284(4) .
O8 C11 1.260(4) .
O9 C14 1.276(4) .
O10 C16 1.263(4) .
N1 C4 1.487(5) .
N2 C6 1.483(4) .
C1 C2 1.521(4) .
C2 C3 1.385(4) .
C2 C7 1.387(4) .
C3 C4 1.380(5) .
C3 H3A 0.95 .
C4 C5 1.371(5) .
C5 C6 1.377(5) .
C5 H5A 0.95 .
C6 C7 1.385(4) .
C7 H7A 0.95 .
C8 C9 1.508(5) .
C8 H8A 0.98 .
C8 H8B 0.98 .
C8 H8C 0.98 .
C9 C10 1.378(5) .
C10 C11 1.409(5) .
C10 H10A 0.95 .
C11 C12 1.498(5) .
C12 H12A 0.98 .
C12 H12B 0.98 .
C12 H12C 0.98 .
C13 C14 1.500(5) .
C13 H13A 0.98 .
C13 H13B 0.98 .
C13 H13C 0.98 .
C14 C15 1.397(5) .
C15 C16 1.390(5) .
C15 H15A 0.95 .
C16 C17 1.505(5) .
C17 H17A 0.98 .
C17 H17B 0.98 .
C17 H17C 0.98 .
O11 H1 0.8089 .
O11 H2 0.788 .
O12 C183 1.372(13) .
O12 C18 1.479(6) .
O12 C182 1.577(15) .
O12 H3 0.8756 .
C18 C19 1.515(9) .
C18 H18A 0.99 .
C18 H18B 0.99 .
C19 H19A 0.98 .
C19 H19B 0.98 .
C19 H19C 0.98 .
C182 C192 1.495(17) .
C182 H18C 0.99 .
C182 H18D 0.99 .
C192 H19D 0.98 .
C192 H19E 0.98 .
C192 H19F 0.98 .
C183 C193 1.492(17) .
C183 H18E 0.99 .
C183 H18F 0.99 .
C193 H19G 0.98 .
C193 H19H 0.98 .
C193 H19I 0.98 .

loop_
_geom_hbond_atom_site_label_D
_geom_hbond_atom_site_label_H
_geom_hbond_atom_site_label_A
_geom_hbond_distance_DH
_geom_hbond_distance_HA
_geom_hbond_distance_DA
_geom_hbond_angle_DHA
_geom_hbond_site_symmetry_A
O11 H1 O7 0.81 1.95 2.707(3) 156.3 2_656
O11 H2 O9 0.79 1.97 2.725(3) 161.1 2_656
O12 H3 O11 0.88 1.93 2.792(3) 166.8 2_556
